data_7102902
loop_
_publ_author_name
'Garc\'ia, Felipe'
'Less, Robert J'
'Naseri, Vesal'
'McPartlin, Mary'
'Rawson, Jeremy M'
'Sancho Tomas, Maria'
'Wright, Dominic S'

_publ_section_title
;
 Direct synthesis of the 1,2,3-[C6H4P...P...P]- anion, isoelectronic
 with the indenyl anion [C6H4CH...CH...CH]-.
;
_journal_issue 7
_journal_name_full 'Chemical communications (Cambridge, England)'
_journal_page_first 859
_journal_page_last 861
_journal_paper_doi 10.1039/b718425e
_journal_year 2008
_chemical_formula_moiety '3(C16 H32 Li O8), Sb11'
_chemical_formula_sum 'C48 H96 Li3 O24 Sb11'
_chemical_formula_weight 2417.32
_chemical_name_systematic
;
?
;
_space_group_IT_number 146
_symmetry_cell_setting rhombohedral
_symmetry_space_group_name_Hall 'R 3'
_symmetry_space_group_name_H-M 'R 3 :H'
_atom_sites_solution_hydrogens geom
_atom_sites_solution_primary direct
_atom_sites_solution_secondary difmap
_audit_creation_method SHELXL-97
_cell_angle_alpha 90.00
_cell_angle_beta 90.00
_cell_angle_gamma 120.00
_cell_formula_units_Z 6
_cell_length_a 21.138(2)
_cell_length_b 21.138(2)
_cell_length_c 32.330(2)
_cell_measurement_reflns_used 4653
_cell_measurement_temperature 180(2)
_cell_measurement_theta_max 22.46
_cell_measurement_theta_min 1.02
_cell_volume 12510.2(18)
_computing_cell_refinement 'HKL Scalepack (Otwinowski & Minor 1997)'
_computing_data_collection 'Collect (Nonius B.V. 1998)'
_computing_data_reduction
;
HKL Denzo and Scalepack (Otwinowski & Minor 1997)
;
_computing_publication_material 'SHELXL-97 (Sheldrick 1997)'
_computing_structure_refinement 'SHELXL-97 (Sheldrick 1997)'
_computing_structure_solution 'SIR-92 (Altomare et al. 1994)'
_diffrn_ambient_temperature 180(2)
_diffrn_measured_fraction_theta_full 0.488
_diffrn_measured_fraction_theta_max 0.488
_diffrn_measurement_device_type 'Nonius Kappa CCD'
_diffrn_measurement_method 'Thin slice \w and \f scans'
_diffrn_radiation_source 'fine-focus sealed tube'
_diffrn_radiation_type MoK\a
_diffrn_radiation_wavelength 0.71073
_diffrn_reflns_av_R_equivalents 0.0454
_diffrn_reflns_av_sigmaI/netI 0.0713
_diffrn_reflns_limit_h_max 21
_diffrn_reflns_limit_h_min -21
_diffrn_reflns_limit_k_max 22
_diffrn_reflns_limit_k_min -22
_diffrn_reflns_limit_l_max 34
_diffrn_reflns_limit_l_min -31
_diffrn_reflns_number 2555
_diffrn_reflns_theta_full 22.80
_diffrn_reflns_theta_max 22.80
_diffrn_reflns_theta_min 3.84
_exptl_absorpt_coefficient_mu 3.560
_exptl_absorpt_correction_T_max 0.975
_exptl_absorpt_correction_T_min 0.827
_exptl_absorpt_correction_type multi-scan
_exptl_absorpt_process_details
;
multi-scan from symmetry-related measurements
Sortav (Blessing 1995)
;
_exptl_crystal_colour black
_exptl_crystal_density_diffrn 1.925
_exptl_crystal_density_method 'not measured'
_exptl_crystal_description block
_exptl_crystal_F_000 6876
_exptl_crystal_size_max 0.20
_exptl_crystal_size_mid 0.10
_exptl_crystal_size_min 0.10
_refine_diff_density_max 0.769
_refine_diff_density_min -0.570
_refine_diff_density_rms 0.141
_refine_ls_abs_structure_details 'Flack H D (1983), Acta Cryst. A39, 876-881'
_refine_ls_abs_structure_Flack 0.2(2)
_refine_ls_extinction_method none
_refine_ls_goodness_of_fit_ref 1.029
_refine_ls_hydrogen_treatment constr
_refine_ls_matrix_type full
_refine_ls_number_parameters 109
_refine_ls_number_reflns 2023
_refine_ls_number_restraints 1
_refine_ls_restrained_S_all 1.029
_refine_ls_R_factor_all 0.0984
_refine_ls_R_factor_gt 0.0721
_refine_ls_shift/su_max 0.002
_refine_ls_shift/su_mean 0.000
_refine_ls_structure_factor_coef Fsqd
_refine_ls_weighting_details 'calc w=1/[\s^2^(Fo^2^)+(0.0653P)^2^+1065.7550P] where P=(Fo^2^+2Fc^2^)/3'
_refine_ls_weighting_scheme calc
_refine_ls_wR_factor_gt 0.1768
_refine_ls_wR_factor_ref 0.1975
_reflns_number_gt 1568
_reflns_number_total 2023
_reflns_threshold_expression >2sigma(I)
_cod_data_source_file b718425e.txt
_cod_data_source_block dw0752
_cod_original_sg_symbol_H-M R3
_cod_database_code 7102902

loop_
_symmetry_equiv_pos_as_xyz
'x, y, z'
'-y, x-y, z'
'-x+y, -x, z'
'x+2/3, y+1/3, z+1/3'
'-y+2/3, x-y+1/3, z+1/3'
'-x+y+2/3, -x+1/3, z+1/3'
'x+1/3, y+2/3, z+2/3'
'-y+1/3, x-y+2/3, z+2/3'
'-x+y+1/3, -x+2/3, z+2/3'

loop_
_atom_site_label
_atom_site_type_symbol
_atom_site_fract_x
_atom_site_fract_y
_atom_site_fract_z
_atom_site_U_iso_or_equiv
_atom_site_adp_type
_atom_site_occupancy
_atom_site_symmetry_multiplicity
_atom_site_calc_flag
_atom_site_refinement_flags
_atom_site_disorder_assembly
_atom_site_disorder_group
Sb1 Sb 0.0000 1.0000 0.53259(17) 0.0523(17) Uani 1 3 d S . .
Sb2 Sb 0.0000 1.0000 0.38616(17) 0.0543(18) Uani 1 3 d S . .
Sb3 Sb 0.0301(2) 0.8975(2) 0.49504(11) 0.0637(12) Uani 1 1 d . . .
Sb4 Sb -0.0565(2) 0.8619(2) 0.42334(11) 0.0678(12) Uani 1 1 d . . .
Sb5 Sb -0.1847(2) 0.8366(3) 0.45932(12) 0.0817(16) Uani 1 1 d . . .
Sb6 Sb 0.6667 1.3333 0.38737(17) 0.0552(18) Uani 1 3 d S . .
Sb7 Sb 0.6667 1.3333 0.24037(17) 0.0570(18) Uani 1 3 d S . .
Sb8 Sb 0.5336(2) 1.2328(2) 0.34955(12) 0.0705(13) Uani 1 1 d . . .
Sb9 Sb 0.5822(2) 1.1957(2) 0.27814(11) 0.0724(13) Uani 1 1 d . . .
Sb0 Sb 0.6833(3) 1.1670(3) 0.31305(13) 0.0870(17) Uani 1 1 d . . .
Li1 Li 0.011(6) 0.594(6) 0.472(3) 0.08(2) Uiso 1 1 d . . .
O11 O 0.173(2) 0.696(2) 0.4535(10) 0.098(6) Uiso 0.70 1 d PG A 1
O12 O 0.073(2) 0.7209(19) 0.4961(12) 0.098(6) Uiso 0.70 1 d PG A 1
O13 O 0.0016(17) 0.582(2) 0.5301(12) 0.098(6) Uiso 0.70 1 d PG A 1
O14 O 0.099(2) 0.5579(18) 0.4873(13) 0.098(6) Uiso 0.70 1 d PG A 1
C11 C 0.189(2) 0.7679(19) 0.4635(14) 0.102(4) Uiso 0.70 1 d PG A 1
H11A H 0.1735 0.7880 0.4402 0.122 Uiso 0.70 1 calc PR A 1
H11B H 0.2418 0.7996 0.4674 0.122 Uiso 0.70 1 calc PR A 1
C12 C 0.149(2) 0.7690(15) 0.5022(13) 0.102(4) Uiso 0.70 1 d PG A 1
H12A H 0.1667 0.7526 0.5262 0.122 Uiso 0.70 1 calc PR A 1
H12B H 0.1592 0.8191 0.5078 0.122 Uiso 0.70 1 calc PR A 1
C13 C 0.031(2) 0.705(2) 0.5335(14) 0.102(4) Uiso 0.70 1 d PG A 1
H13A H -0.0199 0.6905 0.5267 0.122 Uiso 0.70 1 calc PR A 1
H13B H 0.0517 0.7491 0.5511 0.122 Uiso 0.70 1 calc PR A 1
C14 C 0.033(2) 0.644(2) 0.5568(10) 0.102(4) Uiso 0.70 1 d PG A 1
H14A H 0.0833 0.6580 0.5642 0.122 Uiso 0.70 1 calc PR A 1
H14B H 0.0035 0.6332 0.5826 0.122 Uiso 0.70 1 calc PR A 1
C15 C 0.017(2) 0.526(2) 0.5430(14) 0.102(4) Uiso 0.70 1 d PG A 1
H15A H -0.0190 0.4790 0.5301 0.122 Uiso 0.70 1 calc PR A 1
H15B H 0.0113 0.5201 0.5734 0.122 Uiso 0.70 1 calc PR A 1
C16 C 0.093(3) 0.545(2) 0.5309(13) 0.102(4) Uiso 0.70 1 d PG A 1
H16A H 0.1294 0.5888 0.5459 0.122 Uiso 0.70 1 calc PR A 1
H16B H 0.1013 0.5038 0.5377 0.122 Uiso 0.70 1 calc PR A 1
C17 C 0.172(3) 0.589(2) 0.4724(15) 0.102(4) Uiso 0.70 1 d PG A 1
H17A H 0.1716 0.5753 0.4430 0.122 Uiso 0.70 1 calc PR A 1
H17B H 0.1982 0.5681 0.4883 0.122 Uiso 0.70 1 calc PR A 1
C18 C 0.2134(19) 0.671(2) 0.4766(13) 0.102(4) Uiso 0.70 1 d PG A 1
H18A H 0.2164 0.6850 0.5061 0.122 Uiso 0.70 1 calc PR A 1
H18B H 0.2635 0.6917 0.4655 0.122 Uiso 0.70 1 calc PR A 1
O21 O 0.0572(17) 0.560(2) 0.3975(11) 0.102(4) Uiso 0.70 1 d PG A 1
O22 O 0.039(2) 0.6801(15) 0.4073(13) 0.102(4) Uiso 0.70 1 d PG A 1
O23 O -0.079(2) 0.604(2) 0.4606(11) 0.102(4) Uiso 0.70 1 d PG A 1
O24 O -0.059(2) 0.4850(17) 0.4512(10) 0.102(4) Uiso 0.70 1 d PG A 1
C21 C 0.084(2) 0.617(2) 0.3674(12) 0.102(4) Uiso 0.70 1 d PG A 1
H21A H 0.0831 0.5966 0.3397 0.122 Uiso 0.70 1 calc PR A 1
H21B H 0.1356 0.6536 0.3738 0.122 Uiso 0.70 1 calc PR A 1
C22 C 0.039(2) 0.655(2) 0.3664(11) 0.102(4) Uiso 0.70 1 d PG A 1
H22A H 0.0610 0.6961 0.3468 0.122 Uiso 0.70 1 calc PR A 1
H22B H -0.0111 0.6199 0.3575 0.122 Uiso 0.70 1 calc PR A 1
C23 C -0.015(3) 0.6998(17) 0.4135(15) 0.102(4) Uiso 0.70 1 d PG A 1
H23A H -0.0193 0.7241 0.3882 0.122 Uiso 0.70 1 calc PR A 1
H23B H -0.0004 0.7351 0.4366 0.122 Uiso 0.70 1 calc PR A 1
C24 C -0.088(2) 0.634(2) 0.4231(13) 0.102(4) Uiso 0.70 1 d PG A 1
H24A H -0.1259 0.6486 0.4266 0.122 Uiso 0.70 1 calc PR A 1
H24B H -0.1038 0.5978 0.4004 0.122 Uiso 0.70 1 calc PR A 1
C25 C -0.1371(19) 0.531(2) 0.4685(12) 0.102(4) Uiso 0.70 1 d PG A 1
H25A H -0.1845 0.5276 0.4624 0.122 Uiso 0.70 1 calc PR A 1
H25B H -0.1367 0.5194 0.4982 0.122 Uiso 0.70 1 calc PR A 1
C26 C -0.1293(17) 0.4759(17) 0.4426(12) 0.102(4) Uiso 0.70 1 d PG A 1
H26A H -0.1681 0.4258 0.4497 0.122 Uiso 0.70 1 calc PR A 1
H26B H -0.1334 0.4844 0.4128 0.122 Uiso 0.70 1 calc PR A 1
C27 C -0.038(2) 0.4477(17) 0.4222(13) 0.102(4) Uiso 0.70 1 d PG A 1
H27A H -0.0813 0.4006 0.4144 0.122 Uiso 0.70 1 calc PR A 1
H27B H -0.0018 0.4372 0.4351 0.122 Uiso 0.70 1 calc PR A 1
C28 C -0.005(2) 0.4940(19) 0.3840(11) 0.102(4) Uiso 0.70 1 d PG A 1
H28A H 0.0090 0.4682 0.3638 0.122 Uiso 0.70 1 calc PR A 1
H28B H -0.0413 0.5045 0.3707 0.122 Uiso 0.70 1 calc PR A 1
O11' O 0.140(5) 0.646(5) 0.478(2) 0.098(6) Uiso 0.30 1 d PG A 2
O12' O 0.077(6) 0.729(4) 0.502(3) 0.098(6) Uiso 0.30 1 d PG A 2
O13' O -0.017(4) 0.610(5) 0.549(3) 0.098(6) Uiso 0.30 1 d PG A 2
O14' O 0.044(5) 0.528(4) 0.526(3) 0.098(6) Uiso 0.30 1 d PG A 2
C11' C 0.185(4) 0.716(5) 0.496(3) 0.102(4) Uiso 0.30 1 d PG A 2
H11C H 0.2344 0.7393 0.4842 0.122 Uiso 0.30 1 calc PR A 2
H11D H 0.1886 0.7122 0.5264 0.122 Uiso 0.30 1 calc PR A 2
C12' C 0.150(6) 0.763(4) 0.487(3) 0.102(4) Uiso 0.30 1 d PG A 2
H12C H 0.1798 0.8112 0.4999 0.122 Uiso 0.30 1 calc PR A 2
H12D H 0.1502 0.7696 0.4567 0.122 Uiso 0.30 1 calc PR A 2
C13' C 0.071(6) 0.739(4) 0.545(3) 0.102(4) Uiso 0.30 1 d PG A 2
H13C H 0.0791 0.7887 0.5508 0.122 Uiso 0.30 1 calc PR A 2
H13D H 0.1083 0.7332 0.5609 0.122 Uiso 0.30 1 calc PR A 2
C14' C -0.005(5) 0.681(6) 0.558(3) 0.102(4) Uiso 0.30 1 d PG A 2
H14C H -0.0117 0.6855 0.5875 0.122 Uiso 0.30 1 calc PR A 2
H14D H -0.0409 0.6895 0.5424 0.122 Uiso 0.30 1 calc PR A 2
C15' C 0.007(5) 0.581(5) 0.581(2) 0.102(4) Uiso 0.30 1 d PG A 2
H15C H -0.0254 0.5686 0.6054 0.122 Uiso 0.30 1 calc PR A 2
H15D H 0.0574 0.6163 0.5892 0.122 Uiso 0.30 1 calc PR A 2
C16' C 0.003(5) 0.512(4) 0.564(3) 0.102(4) Uiso 0.30 1 d PG A 2
H16C H 0.0229 0.4924 0.5847 0.122 Uiso 0.30 1 calc PR A 2
H16D H -0.0484 0.4752 0.5586 0.122 Uiso 0.30 1 calc PR A 2
C17' C 0.121(5) 0.561(5) 0.533(3) 0.102(4) Uiso 0.30 1 d PG A 2
H17C H 0.1336 0.5236 0.5426 0.122 Uiso 0.30 1 calc PR A 2
H17D H 0.1375 0.5993 0.5544 0.122 Uiso 0.30 1 calc PR A 2
C18' C 0.157(5) 0.592(6) 0.492(3) 0.102(4) Uiso 0.30 1 d PG A 2
H18C H 0.2111 0.6154 0.4956 0.122 Uiso 0.30 1 calc PR A 2
H18D H 0.1414 0.5530 0.4717 0.122 Uiso 0.30 1 calc PR A 2
O21' O 0.044(4) 0.553(5) 0.423(3) 0.102(4) Uiso 0.30 1 d PG A 2
O22' O 0.020(4) 0.671(4) 0.414(3) 0.102(4) Uiso 0.30 1 d PG A 2
O23' O -0.117(4) 0.593(5) 0.449(3) 0.102(4) Uiso 0.30 1 d PG A 2
O24' O -0.092(4) 0.477(4) 0.459(3) 0.102(4) Uiso 0.30 1 d PG A 2
C21' C 0.046(4) 0.582(5) 0.382(3) 0.102(4) Uiso 0.30 1 d PG A 2
H21C H -0.0032 0.5558 0.3697 0.122 Uiso 0.30 1 calc PR A 2
H21D H 0.0806 0.5766 0.3643 0.122 Uiso 0.30 1 calc PR A 2
C22' C 0.070(4) 0.662(5) 0.388(3) 0.102(4) Uiso 0.30 1 d PG A 2
H22C H 0.1186 0.6866 0.4016 0.122 Uiso 0.30 1 calc PR A 2
H22D H 0.0738 0.6844 0.3612 0.122 Uiso 0.30 1 calc PR A 2
C23' C -0.042(5) 0.663(5) 0.391(3) 0.102(4) Uiso 0.30 1 d PG A 2
H23C H -0.0612 0.6205 0.3725 0.122 Uiso 0.30 1 calc PR A 2
H23D H -0.0274 0.7075 0.3742 0.122 Uiso 0.30 1 calc PR A 2
C24' C -0.099(5) 0.654(5) 0.422(3) 0.102(4) Uiso 0.30 1 d PG A 2
H24C H -0.0803 0.6988 0.4391 0.122 Uiso 0.30 1 calc PR A 2
H24D H -0.1433 0.6459 0.4077 0.122 Uiso 0.30 1 calc PR A 2
C25' C -0.167(3) 0.524(5) 0.431(3) 0.102(4) Uiso 0.30 1 d PG A 2
H25C H -0.1513 0.5210 0.4025 0.122 Uiso 0.30 1 calc PR A 2
H25D H -0.2167 0.5165 0.4301 0.122 Uiso 0.30 1 calc PR A 2
C26' C -0.164(4) 0.467(5) 0.458(3) 0.102(4) Uiso 0.30 1 d PG A 2
H26C H -0.1802 0.4700 0.4865 0.122 Uiso 0.30 1 calc PR A 2
H26D H -0.1986 0.4175 0.4471 0.122 Uiso 0.30 1 calc PR A 2
C27' C -0.076(5) 0.445(4) 0.425(3) 0.102(4) Uiso 0.30 1 d PG A 2
H27C H -0.0922 0.4581 0.3987 0.122 Uiso 0.30 1 calc PR A 2
H27D H -0.1027 0.3915 0.4275 0.122 Uiso 0.30 1 calc PR A 2
C28' C 0.005(5) 0.475(5) 0.424(4) 0.102(4) Uiso 0.30 1 d PG A 2
H28C H 0.0192 0.4586 0.4495 0.122 Uiso 0.30 1 calc PR A 2
H28D H 0.0179 0.4554 0.4000 0.122 Uiso 0.30 1 calc PR A 2
Li2 Li 0.2467(12) 0.9281(12) 0.2822(6) 0.08(2) Uiso 1 1 d G B 2
O31 O 0.2527(17) 0.9754(16) 0.2154(7) 0.098(6) Uiso 0.65 1 d PG B 1
O32 O 0.3749(12) 0.9905(15) 0.2569(9) 0.098(6) Uiso 0.65 1 d PG B 1
O33 O 0.2861(16) 0.8476(14) 0.2809(9) 0.098(6) Uiso 0.65 1 d PG B 1
O34 O 0.1657(15) 0.8311(14) 0.2397(8) 0.098(6) Uiso 0.65 1 d PG B 1
C31 C 0.3191(19) 0.9989(17) 0.1931(7) 0.102(4) Uiso 0.65 1 d PG B 1
H31A H 0.3236 1.0328 0.1707 0.122 Uiso 0.65 1 calc PR B 1
H31B H 0.3195 0.9564 0.1806 0.122 Uiso 0.65 1 calc PR B 1
C32 C 0.3816(16) 1.0368(16) 0.2232(9) 0.102(4) Uiso 0.65 1 d PG B 1
H32A H 0.4282 1.0520 0.2085 0.122 Uiso 0.65 1 calc PR B 1
H32B H 0.3828 1.0813 0.2339 0.122 Uiso 0.65 1 calc PR B 1
C33 C 0.3977(14) 0.9388(19) 0.2480(10) 0.102(4) Uiso 0.65 1 d PG B 1
H33A H 0.4516 0.9626 0.2489 0.122 Uiso 0.65 1 calc PR B 1
H33B H 0.3806 0.9172 0.2203 0.122 Uiso 0.65 1 calc PR B 1
C34 C 0.3638(17) 0.8808(19) 0.2811(10) 0.102(4) Uiso 0.65 1 d PG B 1
H34A H 0.3775 0.8429 0.2762 0.122 Uiso 0.65 1 calc PR B 1
H34B H 0.3829 0.9029 0.3085 0.122 Uiso 0.65 1 calc PR B 1
C35 C 0.251(2) 0.7885(14) 0.2522(10) 0.102(4) Uiso 0.65 1 d PG B 1
H35A H 0.2551 0.7461 0.2617 0.122 Uiso 0.65 1 calc PR B 1
H35B H 0.2744 0.8036 0.2246 0.122 Uiso 0.65 1 calc PR B 1
C36 C 0.1722(18) 0.7687(12) 0.2499(10) 0.102(4) Uiso 0.65 1 d PG B 1
H36A H 0.1469 0.7304 0.2286 0.122 Uiso 0.65 1 calc PR B 1
H36B H 0.1483 0.7487 0.2768 0.122 Uiso 0.65 1 calc PR B 1
C37 C 0.1756(18) 0.8486(18) 0.1966(8) 0.102(4) Uiso 0.65 1 d PG B 1
H37A H 0.1314 0.8142 0.1808 0.122 Uiso 0.65 1 calc PR B 1
H37B H 0.2178 0.8457 0.1857 0.122 Uiso 0.65 1 calc PR B 1
C38 C 0.1889(19) 0.925(2) 0.1926(7) 0.102(4) Uiso 0.65 1 d PG B 1
H38A H 0.1955 0.9394 0.1630 0.122 Uiso 0.65 1 calc PR B 1
H38B H 0.1460 0.9271 0.2031 0.122 Uiso 0.65 1 calc PR B 1
O41 O 0.1385(14) 0.9424(18) 0.2840(9) 0.102(4) Uiso 0.65 1 d PG B 1
O42 O 0.2842(16) 1.0516(12) 0.2956(9) 0.102(4) Uiso 0.65 1 d PG B 1
O43 O 0.3119(16) 0.9623(17) 0.3454(7) 0.102(4) Uiso 0.65 1 d PG B 1
O44 O 0.1683(15) 0.8533(15) 0.3331(8) 0.102(4) Uiso 0.65 1 d PG B 1
C41 C 0.1551(18) 1.0107(19) 0.3021(10) 0.102(4) Uiso 0.65 1 d PG B 1
H41A H 0.1577 1.0084 0.3326 0.122 Uiso 0.65 1 calc PR B 1
H41B H 0.1170 1.0231 0.2950 0.122 Uiso 0.65 1 calc PR B 1
C42 C 0.228(2) 1.0671(16) 0.2848(10) 0.102(4) Uiso 0.65 1 d PG B 1
H42A H 0.2245 1.0683 0.2543 0.122 Uiso 0.65 1 calc PR B 1
H42B H 0.2407 1.1159 0.2955 0.122 Uiso 0.65 1 calc PR B 1
C43 C 0.3134(18) 1.0768(15) 0.3359(9) 0.102(4) Uiso 0.65 1 d PG B 1
H43A H 0.2734 1.0642 0.3560 0.122 Uiso 0.65 1 calc PR B 1
H43B H 0.3457 1.1305 0.3358 0.122 Uiso 0.65 1 calc PR B 1
C44 C 0.3560(16) 1.0399(18) 0.3477(9) 0.102(4) Uiso 0.65 1 d PG B 1
H44A H 0.3984 1.0565 0.3289 0.122 Uiso 0.65 1 calc PR B 1
H44B H 0.3749 1.0542 0.3762 0.122 Uiso 0.65 1 calc PR B 1
C45 C 0.265(2) 0.930(2) 0.3804(6) 0.102(4) Uiso 0.65 1 d PG B 1
H45A H 0.2401 0.9581 0.3874 0.122 Uiso 0.65 1 calc PR B 1
H45B H 0.2933 0.9303 0.4047 0.122 Uiso 0.65 1 calc PR B 1
C46 C 0.210(2) 0.8530(18) 0.3682(7) 0.102(4) Uiso 0.65 1 d PG B 1
H46A H 0.2349 0.8257 0.3614 0.122 Uiso 0.65 1 calc PR B 1
H46B H 0.1761 0.8281 0.3916 0.122 Uiso 0.65 1 calc PR B 1
C47 C 0.1089(15) 0.8637(18) 0.3441(9) 0.102(4) Uiso 0.65 1 d PG B 1
H47A H 0.1253 0.9047 0.3639 0.122 Uiso 0.65 1 calc PR B 1
H47B H 0.0694 0.8190 0.3572 0.122 Uiso 0.65 1 calc PR B 1
C48 C 0.0816(13) 0.880(2) 0.3049(11) 0.102(4) Uiso 0.65 1 d PG B 1
H48A H 0.0619 0.8375 0.2863 0.122 Uiso 0.65 1 calc PR B 1
H48B H 0.0415 0.8901 0.3116 0.122 Uiso 0.65 1 calc PR B 1
O31' O 0.279(3) 0.995(3) 0.2178(13) 0.098(6) Uiso 0.35 1 d PG B 2
O32' O 0.366(2) 0.966(3) 0.2678(17) 0.098(6) Uiso 0.35 1 d PG B 2
O33' O 0.261(3) 0.823(3) 0.2823(17) 0.098(6) Uiso 0.35 1 d PG B 2
O34' O 0.171(3) 0.851(3) 0.2323(15) 0.098(6) Uiso 0.35 1 d PG B 2
C31' C 0.357(3) 1.038(3) 0.2148(17) 0.102(4) Uiso 0.35 1 d PG B 2
H31C H 0.3744 1.0811 0.2330 0.122 Uiso 0.35 1 calc PR B 2
H31D H 0.3705 1.0552 0.1860 0.122 Uiso 0.35 1 calc PR B 2
C32' C 0.392(3) 0.994(3) 0.2273(19) 0.102(4) Uiso 0.35 1 d PG B 2
H32C H 0.3790 0.9536 0.2075 0.122 Uiso 0.35 1 calc PR B 2
H32D H 0.4460 1.0256 0.2275 0.122 Uiso 0.35 1 calc PR B 2
C33' C 0.385(3) 0.913(4) 0.281(2) 0.102(4) Uiso 0.35 1 d PG B 2
H33C H 0.3871 0.9128 0.3114 0.122 Uiso 0.35 1 calc PR B 2
H33D H 0.4337 0.9263 0.2699 0.122 Uiso 0.35 1 calc PR B 2
C34' C 0.329(4) 0.838(4) 0.266(2) 0.102(4) Uiso 0.35 1 d PG B 2
H34C H 0.3278 0.8362 0.2352 0.122 Uiso 0.35 1 calc PR B 2
H34D H 0.3421 0.8010 0.2757 0.122 Uiso 0.35 1 calc PR B 2
C35' C 0.199(4) 0.766(2) 0.2620(19) 0.102(4) Uiso 0.35 1 d PG B 2
H35C H 0.1561 0.7464 0.2807 0.122 Uiso 0.35 1 calc PR B 2
H35D H 0.2083 0.7252 0.2558 0.122 Uiso 0.35 1 calc PR B 2
C36' C 0.182(4) 0.792(3) 0.2224(18) 0.102(4) Uiso 0.35 1 d PG B 2
H36C H 0.2226 0.8074 0.2026 0.122 Uiso 0.35 1 calc PR B 2
H36D H 0.1370 0.7516 0.2096 0.122 Uiso 0.35 1 calc PR B 2
C37' C 0.170(3) 0.891(4) 0.1965(14) 0.102(4) Uiso 0.35 1 d PG B 2
H37C H 0.1422 0.9163 0.2028 0.122 Uiso 0.35 1 calc PR B 2
H37D H 0.1448 0.8566 0.1735 0.122 Uiso 0.35 1 calc PR B 2
C38' C 0.246(4) 0.946(4) 0.1835(12) 0.102(4) Uiso 0.35 1 d PG B 2
H38C H 0.2741 0.9217 0.1766 0.122 Uiso 0.35 1 calc PR B 2
H38D H 0.2450 0.9735 0.1589 0.122 Uiso 0.35 1 calc PR B 2
O41' O 0.159(3) 0.973(3) 0.2778(17) 0.102(4) Uiso 0.35 1 d PG B 2
O42' O 0.148(3) 0.854(3) 0.3220(16) 0.102(4) Uiso 0.35 1 d PG B 2
O43' O 0.289(3) 0.936(3) 0.3507(13) 0.102(4) Uiso 0.35 1 d PG B 2
O44' O 0.301(3) 1.053(2) 0.3061(15) 0.102(4) Uiso 0.35 1 d PG B 2
C41' C 0.104(3) 0.939(4) 0.309(2) 0.102(4) Uiso 0.35 1 d PG B 2
H41C H 0.0601 0.9421 0.3021 0.122 Uiso 0.35 1 calc PR B 2
H41D H 0.1231 0.9632 0.3362 0.122 Uiso 0.35 1 calc PR B 2
C42' C 0.086(2) 0.860(4) 0.311(2) 0.102(4) Uiso 0.35 1 d PG B 2
H42C H 0.0465 0.8338 0.3314 0.122 Uiso 0.35 1 calc PR B 2
H42D H 0.0675 0.8373 0.2836 0.122 Uiso 0.35 1 calc PR B 2
C43' C 0.160(3) 0.858(3) 0.3655(15) 0.102(4) Uiso 0.35 1 d PG B 2
H43C H 0.1243 0.8119 0.3789 0.122 Uiso 0.35 1 calc PR B 2
H43D H 0.1552 0.8985 0.3777 0.122 Uiso 0.35 1 calc PR B 2
C44' C 0.237(4) 0.872(3) 0.3720(14) 0.102(4) Uiso 0.35 1 d PG B 2
H44C H 0.2478 0.8774 0.4020 0.122 Uiso 0.35 1 calc PR B 2
H44D H 0.2395 0.8291 0.3620 0.122 Uiso 0.35 1 calc PR B 2
C45' C 0.308(3) 1.002(3) 0.3718(14) 0.102(4) Uiso 0.35 1 d PG B 2
H45C H 0.3394 1.0094 0.3959 0.122 Uiso 0.35 1 calc PR B 2
H45D H 0.2628 1.0015 0.3817 0.122 Uiso 0.35 1 calc PR B 2
C46' C 0.347(3) 1.063(3) 0.3408(17) 0.102(4) Uiso 0.35 1 d PG B 2
H46C H 0.3618 1.1108 0.3540 0.122 Uiso 0.35 1 calc PR B 2
H46D H 0.3919 1.0637 0.3312 0.122 Uiso 0.35 1 calc PR B 2
C47' C 0.252(4) 1.081(3) 0.3133(18) 0.102(4) Uiso 0.35 1 d PG B 2
H47C H 0.2797 1.1347 0.3128 0.122 Uiso 0.35 1 calc PR B 2
H47D H 0.2287 1.0642 0.3406 0.122 Uiso 0.35 1 calc PR B 2
C48' C 0.196(4) 1.051(3) 0.2793(19) 0.102(4) Uiso 0.35 1 d PG B 2
H48C H 0.1602 1.0677 0.2841 0.122 Uiso 0.35 1 calc PR B 2
H48D H 0.2202 1.0712 0.2524 0.122 Uiso 0.35 1 calc PR B 2

loop_
_atom_site_aniso_label
_atom_site_aniso_U_11
_atom_site_aniso_U_22
_atom_site_aniso_U_33
_atom_site_aniso_U_23
_atom_site_aniso_U_13
_atom_site_aniso_U_12
Sb1 0.058(3) 0.058(3) 0.042(4) 0.000 0.000 0.0288(15)
Sb2 0.060(3) 0.060(3) 0.042(4) 0.000 0.000 0.0302(16)
Sb3 0.084(3) 0.064(3) 0.057(2) -0.0016(17) -0.0114(19) 0.048(3)
Sb4 0.090(4) 0.049(3) 0.058(3) -0.0143(17) -0.018(2) 0.031(3)
Sb5 0.060(3) 0.071(3) 0.068(3) 0.0147(19) -0.015(2) -0.001(3)
Sb6 0.064(3) 0.064(3) 0.037(4) 0.000 0.000 0.0322(16)
Sb7 0.066(3) 0.066(3) 0.040(4) 0.000 0.000 0.0328(16)
Sb8 0.057(3) 0.073(3) 0.061(2) -0.0005(19) 0.0099(18) 0.017(3)
Sb9 0.083(3) 0.055(3) 0.055(2) -0.0103(18) 0.0011(19) 0.017(3)
Sb0 0.146(5) 0.081(4) 0.065(3) 0.010(2) 0.021(3) 0.080(4)

loop_
_atom_type_symbol
_atom_type_description
_atom_type_scat_dispersion_real
_atom_type_scat_dispersion_imag
_atom_type_scat_source
C C 0.0033 0.0016 'International Tables Vol C Tables 4.2.6.8 and 6.1.1.4'
H H 0.0000 0.0000 'International Tables Vol C Tables 4.2.6.8 and 6.1.1.4'
O O 0.0106 0.0060 'International Tables Vol C Tables 4.2.6.8 and 6.1.1.4'
Sb Sb -0.5866 1.5461 'International Tables Vol C Tables 4.2.6.8 and 6.1.1.4'
Li Li -0.0003 0.0001 'International Tables Vol C Tables 4.2.6.8 and 6.1.1.4'

loop_
_geom_angle_atom_site_label_1
_geom_angle_atom_site_label_2
_geom_angle_atom_site_label_3
_geom_angle
_geom_angle_site_symmetry_1
_geom_angle_site_symmetry_3
_geom_angle_publ_flag
Sb3 Sb1 Sb3 102.84(16) 3_465 2_675 ?
Sb3 Sb1 Sb3 102.84(16) 3_465 . ?
Sb3 Sb1 Sb3 102.84(16) 2_675 . ?
Sb4 Sb2 Sb4 103.05(15) 2_675 . ?
Sb4 Sb2 Sb4 103.05(15) 2_675 3_465 ?
Sb4 Sb2 Sb4 103.05(15) . 3_465 ?
Sb5 Sb3 Sb4 98.58(18) 2_675 . ?
Sb5 Sb3 Sb1 104.97(17) 2_675 . ?
Sb4 Sb3 Sb1 101.11(18) . . ?
Sb5 Sb4 Sb2 104.45(18) . . ?
Sb5 Sb4 Sb3 98.64(18) . . ?
Sb2 Sb4 Sb3 101.14(18) . . ?
Sb3 Sb5 Sb4 97.44(16) 3_465 . ?
Sb8 Sb6 Sb8 102.57(16) 2_775 . ?
Sb8 Sb6 Sb8 102.57(16) 2_775 3_575 ?
Sb8 Sb6 Sb8 102.57(16) . 3_575 ?
Sb9 Sb7 Sb9 102.62(16) 2_775 . ?
Sb9 Sb7 Sb9 102.62(16) 2_775 3_575 ?
Sb9 Sb7 Sb9 102.62(16) . 3_575 ?
Sb0 Sb8 Sb9 98.04(18) 3_575 . ?
Sb0 Sb8 Sb6 105.15(18) 3_575 . ?
Sb9 Sb8 Sb6 101.65(19) . . ?
Sb0 Sb9 Sb8 99.13(18) . . ?
Sb0 Sb9 Sb7 104.17(18) . . ?
Sb8 Sb9 Sb7 101.57(19) . . ?
Sb8 Sb0 Sb9 97.02(17) 2_775 . ?
O13 Li1 O23 99(5) . . ?
O13 Li1 O21' 138(6) . . ?
O23 Li1 O21' 115(5) . . ?
O13 Li1 O24 102(5) . . ?
O23 Li1 O24 83(4) . . ?
O21' Li1 O24 61(4) . . ?
O13 Li1 O24' 93(5) . . ?
O23 Li1 O24' 70(4) . . ?
O21' Li1 O24' 76(4) . . ?
O13 Li1 O11' 90(5) . . ?
O23 Li1 O11' 151(6) . . ?
O21' Li1 O11' 74(4) . . ?
O24 Li1 O11' 123(5) . . ?
O24' Li1 O11' 138(6) . . ?
O13 Li1 O14 79(4) . . ?
O23 Li1 O14 169(6) . . ?
O21' Li1 O14 63(4) . . ?
O24 Li1 O14 88(4) . . ?
O24' Li1 O14 100(5) . . ?
O13 Li1 O22' 145(6) . . ?
O23 Li1 O22' 64(4) . . ?
O21' Li1 O22' 76(4) . . ?
O24 Li1 O22' 105(5) . . ?
O24' Li1 O22' 106(5) . . ?
O11' Li1 O22' 94(5) . . ?
O14 Li1 O22' 124(5) . . ?
O13 Li1 O12 78(4) . . ?
O23 Li1 O12 88(4) . . ?
O21' Li1 O12 126(6) . . ?
O24 Li1 O12 170(5) . . ?
O24' Li1 O12 154(5) . . ?
O11' Li1 O12 67(4) . . ?
O14 Li1 O12 102(4) . . ?
O22' Li1 O12 72(4) . . ?
O23 Li1 O14' 135(5) . . ?
O21' Li1 O14' 93(5) . . ?
O24 Li1 O14' 82(4) . . ?
O24' Li1 O14' 85(4) . . ?
O11' Li1 O14' 68(3) . . ?
O22' Li1 O14' 162(6) . . ?
O12 Li1 O14' 104(4) . . ?
O23 Li1 O13' 83(4) . . ?
O21' Li1 O13' 157(6) . . ?
O24 Li1 O13' 111(5) . . ?
O24' Li1 O13' 99(5) . . ?
O11' Li1 O13' 98(4) . . ?
O14 Li1 O13' 97(4) . . ?
O22' Li1 O13' 126(5) . . ?
O12 Li1 O13' 66(3) . . ?
O14' Li1 O13' 64(3) . . ?
O13 Li1 O22 148(6) . . ?
O23 Li1 O22 72(3) . . ?
O21' Li1 O22 71(4) . . ?
O24 Li1 O22 107(4) . . ?
O24' Li1 O22 111(4) . . ?
O11' Li1 O22 86(4) . . ?
O14 Li1 O22 116(4) . . ?
O12 Li1 O22 71(3) . . ?
O14' Li1 O22 153(5) . . ?
O13' Li1 O22 130(5) . . ?
C11 O11 C18 114.6 . . ?
C12 O12 C13 113.2 . . ?
C12 O12 Li1 128(3) . . ?
C13 O12 Li1 95(3) . . ?
C15 O13 C14 113.3 . . ?
C15 O13 Li1 110(3) . . ?
C14 O13 Li1 121(4) . . ?
C17 O14 C16 113.3 . . ?
C17 O14 Li1 129(3) . . ?
C16 O14 Li1 105(3) . . ?
O11 C11 C12 111.6 . . ?
O12 C12 C11 107.9 . . ?
O12 C13 C14 110.7 . . ?
O13 C14 C13 106.7 . . ?
O13 C15 C16 111.1 . . ?
C16 C15 Li1 88(2) . . ?
O14 C16 C15 106.9 . . ?
O14 C17 C18 111.1 . . ?
O11 C18 C17 106.0 . . ?
C21 O21 C28 113.7 . . ?
C23 O22 C22 113.1 . . ?
C23 O22 Li1 99(2) . . ?
C22 O22 Li1 121(2) . . ?
C25 O23 C24 113.6 . . ?
C25 O23 Li1 101(3) . . ?
C24 O23 Li1 122(3) . . ?
C26 O24 C27 112.7 . . ?
C26 O24 Li1 109(3) . . ?
C27 O24 Li1 124(3) . . ?
O21 C21 C22 111.5 . . ?
O22 C22 C21 107.3 . . ?
O22 C23 C24 111.6 . . ?
O23 C24 C23 106.4 . . ?
O23 C25 C26 111.6 . . ?
C26 C25 Li1 82(2) . . ?
O24 C26 C25 107.1 . . ?
O24 C27 C28 110.3 . . ?
O21 C28 C27 106.5 . . ?
C11' O11' C18' 113.21(7) . . ?
C11' O11' Li1 122(4) . . ?
C18' O11' Li1 110(4) . . ?
C12' O12' C13' 114.62(9) . . ?
C12' O12' Li1 105(3) . . ?
C13' O12' Li1 118(3) . . ?
C14' O13' C15' 113.3 . . ?
C14' O13' Li1 114(3) . . ?
C15' O13' Li1 119(3) . . ?
C16' O14' C17' 113.3 . . ?
C16' O14' Li1 114(3) . . ?
C17' O14' Li1 113(3) . . ?
O11' C11' C12' 107.92(8) . . ?
O12' C12' C11' 111.6 . . ?
O12' C13' C14' 106.04(13) . . ?
O13' C14' C13' 111.0 . . ?
O13' C15' C16' 107.0 . . ?
O14' C16' C15' 111.06(6) . . ?
O14' C17' C18' 106.7 . . ?
O11' C18' C17' 110.7 . . ?
C28' O21' C21' 113.6 . . ?
C28' O21' Li1 109(4) . . ?
C21' O21' Li1 117(4) . . ?
C22' O22' C23' 113.1 . . ?
C22' O22' Li1 99(3) . . ?
C23' O22' Li1 124(3) . . ?
C24' O23' C25' 113.7 . . ?
C27' O24' C26' 112.7 . . ?
C27' O24' Li1 109(3) . . ?
C26' O24' Li1 122(3) . . ?
O21' C21' C22' 106.4 . . ?
O22' C22' C21' 111.6 . . ?
O22' C23' C24' 107.3 . . ?
O23' C24' C23' 111.5 . . ?
O23' C25' C26' 106.5 . . ?
O24' C26' C25' 110.3 . . ?
O24' C27' C28' 107.1 . . ?
O21' C28' C27' 111.6 . . ?
O42' Li2 O32' 146(2) . . ?
O42' Li2 O34' 80.5(18) . . ?
O32' Li2 O34' 111(2) . . ?
O42' Li2 O43' 72.9(15) . . ?
O32' Li2 O43' 81.5(17) . . ?
O34' Li2 O43' 145(2) . . ?
O42' Li2 O33' 82.0(17) . . ?
O32' Li2 O33' 72.3(16) . . ?
O34' Li2 O33' 73.0(16) . . ?
O43' Li2 O33' 80.9(16) . . ?
O42' Li2 O31' 141(2) . . ?
O32' Li2 O31' 71.3(15) . . ?
O34' Li2 O31' 72.3(15) . . ?
O43' Li2 O31' 141(2) . . ?
O33' Li2 O31' 114(2) . . ?
O42' Li2 O44' 110(2) . . ?
O32' Li2 O44' 81.1(17) . . ?
O34' Li2 O44' 141(2) . . ?
O43' Li2 O44' 70.8(15) . . ?
O33' Li2 O44' 144(2) . . ?
O31' Li2 O44' 78.3(16) . . ?
O42' Li2 O41' 71.9(15) . . ?
O32' Li2 O41' 140(2) . . ?
O34' Li2 O41' 80.7(17) . . ?
O43' Li2 O41' 111(2) . . ?
O33' Li2 O41' 146(2) . . ?
O31' Li2 O41' 76.8(15) . . ?
O44' Li2 O41' 68.7(14) . . ?
C31 O31 C38 113.2 . . ?
C32 O32 C33 114.6 . . ?
C34 O33 C35 113.3 . . ?
C36 O34 C37 113.3 . . ?
O31 C31 C32 107.9 . . ?
O32 C32 C31 111.6 . . ?
O32 C33 C34 106.0 . . ?
O33 C34 C33 111.0 . . ?
O33 C35 C36 107.0 . . ?
O34 C36 C35 111.1 . . ?
O34 C37 C38 106.7 . . ?
O31 C38 C37 110.7 . . ?
C48 O41 C41 113.6 . . ?
C42 O42 C43 113.1 . . ?
C44 O43 C45 113.7 . . ?
C47 O44 C46 112.7 . . ?
O41 C41 C42 106.4 . . ?
O42 C42 C41 111.6 . . ?
O42 C43 C44 107.3 . . ?
O43 C44 C43 111.5 . . ?
O43 C45 C46 106.5 . . ?
O44 C46 C45 110.2 . . ?
O44 C47 C48 107.2 . . ?
O41 C48 C47 111.6 . . ?
C31' O31' C38' 113.3 . . ?
C31' O31' Li2 109.1(13) . . ?
C38' O31' Li2 110.8(13) . . ?
C33' O32' C32' 113.3 . . ?
C33' O32' Li2 111.0(13) . . ?
C32' O32' Li2 117.7(13) . . ?
C35' O33' C34' 114.6 . . ?
C35' O33' Li2 107.5(13) . . ?
C34' O33' Li2 112.5(13) . . ?
C36' O34' C37' 113.2 . . ?
C36' O34' Li2 115.0(14) . . ?
C37' O34' Li2 111.4(13) . . ?
O31' C31' C32' 111.1 . . ?
O32' C32' C31' 106.9 . . ?
O32' C33' C34' 111.1 . . ?
O33' C34' C33' 106.0 . . ?
O33' C35' C36' 111.6 . . ?
O34' C36' C35' 107.9 . . ?
O34' C37' C38' 110.7 . . ?
O31' C38' C37' 106.7 . . ?
C48' O41' C41' 113.6 . . ?
C48' O41' Li2 110.6(13) . . ?
C41' O41' Li2 109.4(12) . . ?
C42' O42' C43' 113.1 . . ?
C42' O42' Li2 111.5(13) . . ?
C43' O42' Li2 116.0(13) . . ?
C44' O43' C45' 113.7 . . ?
C44' O43' Li2 107.3(13) . . ?
C45' O43' Li2 114.8(13) . . ?
C47' O44' C46' 112.7 . . ?
C47' O44' Li2 116.9(13) . . ?
C46' O44' Li2 109.2(12) . . ?
O41' C41' C42' 106.4 . . ?
O43' C44' C43' 111.5 . . ?
O43' C45' C46' 106.5 . . ?
O44' C46' C45' 110.25(7) . . ?
O44' C47' C48' 107.2 . . ?
O41' C48' C47' 111.6 . . ?

loop_
_geom_bond_atom_site_label_1
_geom_bond_atom_site_label_2
_geom_bond_distance
_geom_bond_site_symmetry_2
_geom_bond_publ_flag
Sb1 Sb3 2.821(5) 3_465 ?
Sb1 Sb3 2.821(5) 2_675 ?
Sb1 Sb3 2.821(5) . ?
Sb2 Sb4 2.811(5) 2_675 ?
Sb2 Sb4 2.811(5) . ?
Sb2 Sb4 2.811(5) 3_465 ?
Sb3 Sb5 2.717(7) 2_675 ?
Sb3 Sb4 2.813(5) . ?
Sb4 Sb5 2.744(7) . ?
Sb5 Sb3 2.717(7) 3_465 ?
Sb6 Sb8 2.818(5) 2_775 ?
Sb6 Sb8 2.818(5) . ?
Sb6 Sb8 2.818(5) 3_575 ?
Sb7 Sb9 2.819(5) 2_775 ?
Sb7 Sb9 2.819(5) . ?
Sb7 Sb9 2.819(5) 3_575 ?
Sb8 Sb0 2.742(7) 3_575 ?
Sb8 Sb9 2.793(6) . ?
Sb9 Sb0 2.742(7) . ?
Sb0 Sb8 2.742(7) 2_775 ?
Li1 O13 1.89(10) . ?
Li1 O23 2.06(11) . ?
Li1 O21' 2.09(13) . ?
Li1 O24 2.12(12) . ?
Li1 O24' 2.36(14) . ?
Li1 O11' 2.38(14) . ?
Li1 O14 2.39(11) . ?
Li1 O22' 2.44(13) . ?
Li1 O12 2.46(12) . ?
Li1 O14' 2.55(13) . ?
Li1 O13' 2.61(13) . ?
Li1 O22 2.64(11) . ?
O11 C11 1.4235 . ?
O11 C18 1.4270 . ?
O12 C12 1.4272 . ?
O12 C13 1.4354 . ?
O13 C15 1.4303 . ?
O13 C14 1.4303 . ?
O14 C17 1.4276 . ?
O14 C16 1.4307 . ?
C11 C12 1.5072 . ?
C13 C14 1.5006 . ?
C15 C16 1.5064 . ?
C17 C18 1.5103 . ?
O21 C21 1.4277 . ?
O21 C28 1.4322 . ?
O22 C23 1.4248 . ?
O22 C22 1.4274 . ?
O23 C25 1.4283 . ?
O23 C24 1.4302 . ?
O24 C26 1.4264 . ?
O24 C27 1.4319 . ?
C21 C22 1.5055 . ?
C23 C24 1.5082 . ?
C25 C26 1.5073 . ?
C27 C28 1.5114 . ?
O11' C11' 1.4271(11) . ?
O11' C18' 1.4357 . ?
O12' C12' 1.4235(10) . ?
O12' C13' 1.4266 . ?
O13' C14' 1.4275 . ?
O13' C15' 1.4303 . ?
O14' C16' 1.4302 . ?
O14' C17' 1.4305 . ?
C11' C12' 1.5069 . ?
C13' C14' 1.5103(12) . ?
C15' C16' 1.5062 . ?
C17' C18' 1.5004 . ?
O21' C28' 1.4281 . ?
O21' C21' 1.4303 . ?
O22' C22' 1.4249 . ?
O22' C23' 1.4271 . ?
O23' C24' 1.4278 . ?
O23' C25' 1.4322 . ?
O24' C27' 1.4263 . ?
O24' C26' 1.4321 . ?
C21' C22' 1.5080 . ?
C23' C24' 1.5057 . ?
C25' C26' 1.5112 . ?
C27' C28' 1.5073 . ?
Li2 O42' 2.28(5) . ?
Li2 O32' 2.28(5) . ?
Li2 O34' 2.28(5) . ?
Li2 O43' 2.37(5) . ?
Li2 O33' 2.39(5) . ?
Li2 O31' 2.42(5) . ?
Li2 O44' 2.42(5) . ?
Li2 O41' 2.49(5) . ?
O31 C31 1.4273 . ?
O31 C38 1.4358 . ?
O32 C32 1.4235 . ?
O32 C33 1.4267 . ?
O33 C34 1.4275 . ?
O33 C35 1.4303 . ?
O34 C36 1.4303 . ?
O34 C37 1.4306 . ?
C31 C32 1.5071 . ?
C33 C34 1.5103 . ?
C35 C36 1.5062 . ?
C37 C38 1.5006 . ?
O41 C48 1.4284 . ?
O41 C41 1.4304 . ?
O42 C42 1.4248 . ?
O42 C43 1.4274 . ?
O43 C44 1.4277 . ?
O43 C45 1.4321 . ?
O44 C47 1.4260 . ?
O44 C46 1.4321 . ?
C41 C42 1.5082 . ?
C43 C44 1.5055 . ?
C45 C46 1.5112 . ?
C47 C48 1.5072 . ?
O31' C31' 1.4301 . ?
O31' C38' 1.4305 . ?
O32' C33' 1.4275 . ?
O32' C32' 1.4305 . ?
O33' C35' 1.4236 . ?
O33' C34' 1.4267 . ?
O34' C36' 1.4272 . ?
O34' C37' 1.4358 . ?
C31' C32' 1.5065 . ?
C33' C34' 1.5102 . ?
C35' C36' 1.5069 . ?
C37' C38' 1.5005 . ?
O41' C48' 1.4282 . ?
O41' C41' 1.4303 . ?
O42' C42' 1.4247 . ?
O42' C43' 1.4274 . ?
O43' C44' 1.4277 . ?
O43' C45' 1.4323 . ?
O44' C47' 1.4265 . ?
O44' C46' 1.4320 . ?
C41' C42' 1.5080 . ?
C43' C44' 1.5055 . ?
C45' C46' 1.5113 . ?
C47' C48' 1.5074 . ?
